data_9017080
loop_
_publ_author_name
'Hawthorne, F. C.'
'Abdu, Y. A.'
'Ball, N. A.'
'Cerny, P.'
'Kristiansen, R.'

_publ_section_title
;
 Agakhanovite-(Y), ideally (YCa)2KBe3Si12O30, a new milarite-group mineral from the
 Heftetjern pegmatite, Tordal, Southern Norway: description and crystal structure
;
_journal_name_full 'American Mineralogist'
_journal_page_first 2084
_journal_page_last 2088
_journal_volume 99
_journal_year 2014
_chemical_compound_source 'Heftetjern pegmatite, Tordal, Norway'
_chemical_formula_sum 'Al0.07 Be2.93 Ca1.08 H1.84 K Na0.02 O30.92 Si12 Y0.91 Yb0.01'
_chemical_name_mineral Agakhanovite-(Y)
_space_group_IT_number 192
_space_group_name_Hall '-P 6 2c'
_space_group_name_H-M_alt 'P 6/m c c'
_symmetry_space_group_name_H-M 'P 6/m c c'
_cell_angle_alpha 90
_cell_angle_beta 90
_cell_angle_gamma 120
_cell_formula_units_Z 2
_cell_length_a 10.3476
_cell_length_b 10.3476
_cell_length_c 13.7610
_cell_volume 1276.027
_database_code_amcsd 0020413
_exptl_crystal_density_diffrn 2.674
_cod_data_source_file inputs/fixed/downloads/05/05801.cif
_cod_data_source_block 05801
_cod_original_formula_sum 'Y.91 Yb.01 Ca1.08 O30.92 Na.02 K (Be2.93 Al.07) Si12 H1.84'
_cod_database_code 9017080

loop_
_space_group_symop_operation_xyz
x,y,z
-x,-x+y,1/2+z
x,x-y,1/2-z
-x+y,-x,-z
x-y,x,z
-y,-x,1/2+z
y,x,1/2-z
y,-x+y,-z
-y,x-y,z
x-y,-y,1/2+z
-x+y,y,1/2-z
x,y,-z
-x,-y,z
x,x-y,1/2+z
-x,-x+y,1/2-z
x-y,x,-z
-x+y,-x,z
y,x,1/2+z
-y,-x,1/2-z
-y,x-y,-z
y,-x+y,z
-x+y,y,1/2+z
x-y,-y,1/2-z
-x,-y,-z

loop_
_atom_site_aniso_label
_atom_site_aniso_U_11
_atom_site_aniso_U_22
_atom_site_aniso_U_33
_atom_site_aniso_U_12
_atom_site_aniso_U_13
_atom_site_aniso_U_23
Y1 0.00710 0.00710 0.01390 0.00356 0.00000 0.00000
Yb1 0.00710 0.00710 0.01390 0.00356 0.00000 0.00000
Ca1 0.00710 0.00710 0.01390 0.00356 0.00000 0.00000
Wat1 0.04400 0.04400 0.03100 0.02180 0.00000 0.00000
Na1 0.04400 0.04400 0.03100 0.02180 0.00000 0.00000
K 0.01870 0.01870 0.02200 0.00930 0.00000 0.00000
Be1 0.00910 0.00920 0.00880 0.00450 0.00000 0.00000
Al1 0.00910 0.00920 0.00880 0.00450 0.00000 0.00000
Si1 0.00820 0.01060 0.00720 0.00484 -0.00024 -0.00127
O1 0.03080 0.02110 0.00760 0.01300 0.00000 0.00000
O2 0.01730 0.02470 0.01930 0.01580 -0.00310 -0.00490
O3 0.01230 0.01320 0.01110 0.00750 0.00010 -0.00310

loop_
_atom_site_label
_atom_site_fract_x
_atom_site_fract_y
_atom_site_fract_z
_atom_site_occupancy
_atom_site_U_iso_or_equiv
_atom_site_type_symbol
_atom_site_attached_hydrogens
Y1 0.33333 0.66667 0.23630 0.22750 0.00940 Y 0
Yb1 0.33333 0.66667 0.23630 0.00250 0.00940 Yb 0
Ca1 0.33333 0.66667 0.23630 0.27000 0.00940 Ca 0
Wat1 0.33333 0.66667 0.05450 0.23000 0.03900 O 2
Na1 0.33333 0.66667 0.05450 0.00500 0.03900 Na 0
K 0.00000 0.00000 0.25000 1.00000 0.01980 K 0
Be1 0.00000 0.50000 0.25000 0.97670 0.00910 Be 0
Al1 0.00000 0.50000 0.25000 0.02330 0.00910 Al 0
Si1 0.08107 0.33803 0.11267 1.00000 0.00862 Si 0
O1 0.09370 0.38670 0.00000 1.00000 0.01990 O 0
O2 0.19548 0.27738 0.13342 1.00000 0.01810 O 0
O3 0.11552 0.47476 0.18233 1.00000 0.01170 O 0

loop_
_cod_changelog_entry_id
_cod_changelog_entry_author
_cod_changelog_entry_date
_cod_changelog_entry_text
1
;cod-tools version 3.8.0
Id: cif_guess_AMCSD_atom_types 9581 2023-05-17 12:35:41Z saulius
;
2023-05-21T08:55:02+03:00
;Derived atom types and hydrogen counts
from atom names that follow the AMCSD naming convention
(Wat == water, O-H == hydroxyl).
;

loop_
_cod_related_entry_id
_cod_related_entry_database
_cod_related_entry_code
1 AMCSD 0020413
